data_1513095
loop_
_publ_author_name
'Schneider, Julia A.'
'Dadvand, Afshin'
'Wen, Wen'
'Perepichka, Dmitrii F.'

_publ_section_title
;
 Tuning the Electronic Properties of Poly(thienothiophene vinylene)s via
 Alkylsulfanyl and Alkylsulfonyl Substituents
;
_journal_issue 23
_journal_name_full Macromolecules
_journal_page_first 9231
_journal_paper_doi 10.1021/ma402018n
_journal_volume 46
_journal_year 2013
_chemical_compound_source 'Synthesized by the authors. See text'
_chemical_formula_moiety 'C30 H40 S8'
_chemical_formula_sum 'C30 H40 S8'
_chemical_formula_weight 657.10
_chemical_name_systematic
;
 ?
;
_space_group_crystal_system triclinic
_space_group_IT_number 2
_space_group_name_Hall '-P 1'
_space_group_name_H-M_alt 'P -1'
_symmetry_space_group_name_Hall '-P 1'
_symmetry_space_group_name_H-M 'P -1'
_atom_sites_solution_hydrogens geom
_atom_sites_solution_primary direct
_atom_sites_solution_secondary difmap
_audit_creation_method SHELXL-2013
_cell_angle_alpha 99.111(2)
_cell_angle_beta 105.013(2)
_cell_angle_gamma 101.559(2)
_cell_formula_units_Z 1
_cell_length_a 6.6801(3)
_cell_length_b 11.5170(4)
_cell_length_c 11.5244(5)
_cell_measurement_reflns_used 9888
_cell_measurement_temperature 100
_cell_measurement_theta_max 70.12
_cell_measurement_theta_min 4.02
_cell_volume 818.02(6)
_computing_cell_refinement 'SAINT V8.30C(Bruker AXS, 2013)'
_computing_data_collection 'APEX2  (Bruker AXS, 2013)'
_computing_data_reduction 'SAINT V8.30C(Bruker AXS, 2013)'
_computing_molecular_graphics 'XP  (Bruker AXS, 1998)'
_computing_publication_material 'UdMX (Maris, 2004)'
_computing_structure_refinement 'SHELXL (Sheldrick, 2008)'
_computing_structure_solution 'SHELXS (Sheldrick, 2008)'
_diffrn_ambient_temperature 100
_diffrn_detector_area_resol_mean 8.3
_diffrn_measured_fraction_theta_full 0.994
_diffrn_measured_fraction_theta_max 0.981
_diffrn_measurement_device_type 'Bruker Microstar'
_diffrn_measurement_method \w
_diffrn_radiation_type CuK\a
_diffrn_radiation_wavelength 1.54178
_diffrn_reflns_av_R_equivalents 0.057
_diffrn_reflns_av_unetI/netI 0.0320
_diffrn_reflns_Laue_measured_fraction_full 0.994
_diffrn_reflns_Laue_measured_fraction_max 0.981
_diffrn_reflns_limit_h_max 8
_diffrn_reflns_limit_h_min -6
_diffrn_reflns_limit_k_max 13
_diffrn_reflns_limit_k_min -13
_diffrn_reflns_limit_l_max 14
_diffrn_reflns_limit_l_min -14
_diffrn_reflns_number 23678
_diffrn_reflns_point_group_measured_fraction_full 0.994
_diffrn_reflns_point_group_measured_fraction_max 0.981
_diffrn_reflns_theta_full 67.679
_diffrn_reflns_theta_max 70.212
_diffrn_reflns_theta_min 4.018
_diffrn_source 'Rotating Anode'
_exptl_absorpt_coefficient_mu 5.193
_exptl_absorpt_correction_T_max 0.7533
_exptl_absorpt_correction_T_min 0.4625
_exptl_absorpt_correction_type multi-scan
_exptl_absorpt_process_details 'Sadabs (Sheldrick, 2012)'
_exptl_crystal_colour Orange
_exptl_crystal_density_diffrn 1.334
_exptl_crystal_description Fragment
_exptl_crystal_F_000 348
_exptl_crystal_size_max 0.20
_exptl_crystal_size_mid 0.08
_exptl_crystal_size_min 0.04
_refine_diff_density_max 0.577
_refine_diff_density_min -0.284
_refine_diff_density_rms 0.077
_refine_ls_extinction_method none
_refine_ls_goodness_of_fit_ref 1.045
_refine_ls_hydrogen_treatment constr
_refine_ls_matrix_type full
_refine_ls_number_parameters 174
_refine_ls_number_reflns 3061
_refine_ls_number_restraints 0
_refine_ls_restrained_S_all 1.045
_refine_ls_R_factor_all 0.0475
_refine_ls_R_factor_gt 0.0436
_refine_ls_shift/su_max 0.001
_refine_ls_shift/su_mean 0.000
_refine_ls_structure_factor_coef Fsqd
_refine_ls_weighting_details 'w=1/[\s^2^(Fo^2^)+(0.0822P)^2^+0.2760P] where P=(Fo^2^+2Fc^2^)/3'
_refine_ls_weighting_scheme calc
_refine_ls_wR_factor_gt 0.1191
_refine_ls_wR_factor_ref 0.1245
_reflns_Friedel_coverage 0.000
_reflns_number_gt 2735
_reflns_number_total 3061
_cod_data_source_file ma402018n_si_002.cif
_cod_data_source_block PERE39
_cod_original_sg_symbol_H-M P-1
_cod_database_code 1513095
_shelx_space_group_comment
;
The symmetry employed for this shelxl refinement is uniquely defined
by the following loop, which should always be used as a source of
symmetry information in preference to the above space-group names.
They are only intended as comments.
;
_shelx_estimated_absorpt_t_min 0.423
_shelx_estimated_absorpt_t_max 0.819

loop_
_space_group_symop_operation_xyz
'x, y, z'
'-x, -y, -z'

loop_
_atom_site_label
_atom_site_type_symbol
_atom_site_fract_x
_atom_site_fract_y
_atom_site_fract_z
_atom_site_U_iso_or_equiv
_atom_site_adp_type
_atom_site_occupancy
_atom_site_site_symmetry_order
_atom_site_calc_flag
_atom_site_refinement_flags_posn
_atom_site_refinement_flags_adp
S1 S 0.45110(8) 0.56576(4) 0.64386(4) 0.02872(17) Uani 1 1 d . .
S2 S 0.66726(8) 0.26666(5) 0.73041(5) 0.03548(18) Uani 1 1 d . .
S3 S 0.10344(8) 0.18831(4) 0.56318(5) 0.03648(18) Uani 1 1 d . .
S4 S 1.00993(8) 0.64477(5) 0.82258(5) 0.03577(18) Uani 1 1 d . .
C1 C 0.2311(3) 0.43921(18) 0.58262(18) 0.0288(4) Uani 1 1 d . .
C2 C 0.2840(3) 0.33326(18) 0.60692(19) 0.0307(4) Uani 1 1 d . .
C3 C 0.5042(3) 0.35696(18) 0.67444(18) 0.0312(4) Uani 1 1 d . .
C4 C 0.8829(3) 0.39263(19) 0.7932(2) 0.0354(5) Uani 1 1 d . .
H4 H 1.0213 0.3881 0.8376 0.042 Uiso 1 1 calc R U
C5 C 0.8361(3) 0.49931(19) 0.77293(18) 0.0305(4) Uani 1 1 d . .
C6 C 0.6159(3) 0.47741(18) 0.70317(18) 0.0290(4) Uani 1 1 d . .
C7 C 0.0230(3) 0.44928(17) 0.51543(18) 0.0295(4) Uani 1 1 d . .
H7 H -0.0915 0.3779 0.4909 0.035 Uiso 1 1 calc R U
C8 C 0.1182(3) 0.13640(18) 0.4085(2) 0.0371(5) Uani 1 1 d . .
H8A H 0.0063 0.0596 0.3687 0.044 Uiso 1 1 calc R U
H8B H 0.0848 0.1974 0.3599 0.044 Uiso 1 1 calc R U
C9 C 0.3325(3) 0.11521(18) 0.4028(2) 0.0368(5) Uani 1 1 d . .
H9A H 0.4463 0.1908 0.4447 0.044 Uiso 1 1 calc R U
H9B H 0.3638 0.0511 0.4474 0.044 Uiso 1 1 calc R U
C10 C 0.3354(3) 0.07746(19) 0.2714(2) 0.0398(5) Uani 1 1 d . .
H10A H 0.2959 0.1395 0.2257 0.048 Uiso 1 1 calc R U
H10B H 0.2265 -0.0004 0.2310 0.048 Uiso 1 1 calc R U
C11 C 0.5534(4) 0.0624(2) 0.2641(2) 0.0466(6) Uani 1 1 d . .
H11A H 0.5460 0.0356 0.1777 0.070 Uiso 1 1 calc R U
H11B H 0.5939 0.0016 0.3098 0.070 Uiso 1 1 calc R U
H11C H 0.6605 0.1403 0.3000 0.070 Uiso 1 1 calc R U
C12 C 1.2506(3) 0.61402(19) 0.91199(19) 0.0349(5) Uani 1 1 d . .
H12A H 1.2229 0.5805 0.9819 0.042 Uiso 1 1 calc R U
H12B H 1.2946 0.5530 0.8600 0.042 Uiso 1 1 calc R U
C13 C 1.4291(3) 0.73080(19) 0.96036(19) 0.0374(5) Uani 1 1 d . .
H13A H 1.4494 0.7663 0.8901 0.045 Uiso 1 1 calc R U
H13B H 1.3860 0.7900 1.0149 0.045 Uiso 1 1 calc R U
C14 C 1.6392(4) 0.7103(2) 1.0310(2) 0.0390(5) Uani 1 1 d . .
H14A H 1.6839 0.6524 0.9761 0.047 Uiso 1 1 calc R U
H14B H 1.6185 0.6736 1.1005 0.047 Uiso 1 1 calc R U
C15 C 1.8156(4) 0.8282(2) 1.0810(2) 0.0501(6) Uani 1 1 d . .
H15A H 1.8285 0.8683 1.0133 0.075 Uiso 1 1 calc R U
H15B H 1.9518 0.8100 1.1186 0.075 Uiso 1 1 calc R U
H15C H 1.7800 0.8820 1.1431 0.075 Uiso 1 1 calc R U

loop_
_atom_site_aniso_label
_atom_site_aniso_U_11
_atom_site_aniso_U_22
_atom_site_aniso_U_33
_atom_site_aniso_U_23
_atom_site_aniso_U_13
_atom_site_aniso_U_12
S1 0.0291(3) 0.0247(3) 0.0332(3) 0.0071(2) 0.0076(2) 0.0107(2)
S2 0.0315(3) 0.0311(3) 0.0481(3) 0.0168(2) 0.0100(2) 0.0139(2)
S3 0.0303(3) 0.0278(3) 0.0560(4) 0.0181(2) 0.0149(2) 0.0084(2)
S4 0.0325(3) 0.0300(3) 0.0408(3) 0.0067(2) 0.0033(2) 0.0102(2)
C1 0.0284(10) 0.0287(10) 0.0324(10) 0.0077(8) 0.0117(8) 0.0100(8)
C2 0.0300(10) 0.0293(10) 0.0375(11) 0.0116(8) 0.0132(8) 0.0108(8)
C3 0.0309(10) 0.0304(10) 0.0376(11) 0.0119(8) 0.0130(9) 0.0128(8)
C4 0.0294(11) 0.0390(11) 0.0400(11) 0.0128(9) 0.0084(9) 0.0131(9)
C5 0.0289(10) 0.0320(10) 0.0313(10) 0.0075(8) 0.0081(8) 0.0102(8)
C6 0.0283(10) 0.0311(10) 0.0325(10) 0.0095(8) 0.0111(8) 0.0138(8)
C7 0.0293(10) 0.0276(9) 0.0343(10) 0.0073(8) 0.0118(8) 0.0101(8)
C8 0.0305(11) 0.0255(10) 0.0527(13) 0.0100(9) 0.0073(9) 0.0072(8)
C9 0.0286(10) 0.0291(10) 0.0521(13) 0.0142(9) 0.0073(9) 0.0084(8)
C10 0.0324(11) 0.0287(11) 0.0525(13) 0.0045(9) 0.0050(10) 0.0081(9)
C11 0.0440(13) 0.0383(12) 0.0638(15) 0.0152(11) 0.0186(12) 0.0183(10)
C12 0.0334(11) 0.0388(11) 0.0323(10) 0.0079(9) 0.0066(8) 0.0130(9)
C13 0.0392(12) 0.0363(11) 0.0337(10) 0.0055(9) 0.0050(9) 0.0123(9)
C14 0.0373(12) 0.0360(11) 0.0404(12) 0.0044(9) 0.0060(9) 0.0125(9)
C15 0.0422(13) 0.0387(12) 0.0561(14) 0.0015(11) -0.0047(11) 0.0127(10)

loop_
_atom_type_symbol
_atom_type_description
_atom_type_scat_dispersion_real
_atom_type_scat_dispersion_imag
_atom_type_scat_source
C C 0.0181 0.0091 'International Tables Vol C Tables 4.2.6.8 and 6.1.1.4'
H H 0.0000 0.0000 'International Tables Vol C Tables 4.2.6.8 and 6.1.1.4'
S S 0.3331 0.5567 'International Tables Vol C Tables 4.2.6.8 and 6.1.1.4'

loop_
_geom_angle_atom_site_label_1
_geom_angle_atom_site_label_2
_geom_angle_atom_site_label_3
_geom_angle_site_symmetry_1
_geom_angle
_geom_angle_publ_flag
C6 S1 C1 . 91.71(9) y
C3 S2 C4 . 90.70(10) y
C2 S3 C8 . 100.83(10) y
C5 S4 C12 . 101.27(10) y
C2 C1 C7 . 126.18(19) y
C2 C1 S1 . 111.91(16) y
C7 C1 S1 . 121.92(15) y
C1 C2 C3 . 110.96(19) y
C1 C2 S3 . 125.06(16) y
C3 C2 S3 . 123.98(15) y
C6 C3 C2 . 114.79(18) y
C6 C3 S2 . 111.37(16) y
C2 C3 S2 . 133.84(16) y
C5 C4 S2 . 113.91(16) y
C5 C4 H4 . 123.0 ?
S2 C4 H4 . 123.0 ?
C4 C5 C6 . 110.24(19) y
C4 C5 S4 . 127.31(17) y
C6 C5 S4 . 122.45(16) y
C3 C6 C5 . 113.77(18) y
C3 C6 S1 . 110.63(16) y
C5 C6 S1 . 135.60(16) y
C7 C7 C1 2_566 125.7(2) y
C7 C7 H7 2_566 117.2 ?
C1 C7 H7 . 117.2 ?
C9 C8 S3 . 114.99(16) y
C9 C8 H8A . 108.5 ?
S3 C8 H8A . 108.5 ?
C9 C8 H8B . 108.5 ?
S3 C8 H8B . 108.5 ?
H8A C8 H8B . 107.5 ?
C10 C9 C8 . 111.94(18) y
C10 C9 H9A . 109.2 ?
C8 C9 H9A . 109.2 ?
C10 C9 H9B . 109.2 ?
C8 C9 H9B . 109.2 ?
H9A C9 H9B . 107.9 ?
C9 C10 C11 . 112.52(18) y
C9 C10 H10A . 109.1 ?
C11 C10 H10A . 109.1 ?
C9 C10 H10B . 109.1 ?
C11 C10 H10B . 109.1 ?
H10A C10 H10B . 107.8 ?
C10 C11 H11A . 109.5 ?
C10 C11 H11B . 109.5 ?
H11A C11 H11B . 109.5 ?
C10 C11 H11C . 109.5 ?
H11A C11 H11C . 109.5 ?
H11B C11 H11C . 109.5 ?
C13 C12 S4 . 109.73(14) y
C13 C12 H12A . 109.7 ?
S4 C12 H12A . 109.7 ?
C13 C12 H12B . 109.7 ?
S4 C12 H12B . 109.7 ?
H12A C12 H12B . 108.2 ?
C14 C13 C12 . 112.50(17) y
C14 C13 H13A . 109.1 ?
C12 C13 H13A . 109.1 ?
C14 C13 H13B . 109.1 ?
C12 C13 H13B . 109.1 ?
H13A C13 H13B . 107.8 ?
C13 C14 C15 . 112.06(18) y
C13 C14 H14A . 109.2 ?
C15 C14 H14A . 109.2 ?
C13 C14 H14B . 109.2 ?
C15 C14 H14B . 109.2 ?
H14A C14 H14B . 107.9 ?
C14 C15 H15A . 109.5 ?
C14 C15 H15B . 109.5 ?
H15A C15 H15B . 109.5 ?
C14 C15 H15C . 109.5 ?
H15A C15 H15C . 109.5 ?
H15B C15 H15C . 109.5 ?

loop_
_geom_bond_atom_site_label_1
_geom_bond_atom_site_label_2
_geom_bond_site_symmetry_2
_geom_bond_distance
_geom_bond_publ_flag
S1 C6 . 1.7303(19) y
S1 C1 . 1.749(2) y
S2 C3 . 1.7281(19) y
S2 C4 . 1.730(2) y
S3 C2 . 1.763(2) y
S3 C8 . 1.823(2) y
S4 C5 . 1.748(2) y
S4 C12 . 1.805(2) y
C1 C2 . 1.386(3) y
C1 C7 . 1.442(3) y
C2 C3 . 1.422(3) y
C3 C6 . 1.379(3) y
C4 C5 . 1.367(3) y
C4 H4 . 0.9500 ?
C5 C6 . 1.431(3) y
C7 C7 2_566 1.343(4) y
C7 H7 . 0.9500 ?
C8 C9 . 1.515(3) y
C8 H8a . 0.9900 ?
C8 H8b . 0.9900 ?
C9 C10 . 1.515(3) y
C9 H9a . 0.9900 ?
C9 H9b . 0.9900 ?
C10 C11 . 1.522(3) y
C10 H10a . 0.9900 ?
C10 H10b . 0.9900 ?
C11 H11a . 0.9800 ?
C11 H11b . 0.9800 ?
C11 H11c . 0.9800 ?
C12 C13 . 1.522(3) y
C12 H12a . 0.9900 ?
C12 H12b . 0.9900 ?
C13 C14 . 1.513(3) y
C13 H13a . 0.9900 ?
C13 H13b . 0.9900 ?
C14 C15 . 1.524(3) y
C14 H14a . 0.9900 ?
C14 H14b . 0.9900 ?
C15 H15a . 0.9800 ?
C15 H15b . 0.9800 ?
C15 H15c . 0.9800 ?

loop_
_geom_torsion_atom_site_label_1
_geom_torsion_atom_site_label_2
_geom_torsion_atom_site_label_3
_geom_torsion_atom_site_label_4
_geom_torsion_site_symmetry_4
_geom_torsion
_geom_torsion_publ_flag
C6 S1 C1 C2 . -0.20(16) y
C6 S1 C1 C7 . 179.87(17) y
C7 C1 C2 C3 . 179.44(18) y
S1 C1 C2 C3 . -0.5(2) y
C7 C1 C2 S3 . -1.6(3) y
S1 C1 C2 S3 . 178.44(11) y
C8 S3 C2 C1 . 87.1(2) y
C8 S3 C2 C3 . -94.13(18) y
C1 C2 C3 C6 . 1.2(3) y
S3 C2 C3 C6 . -177.76(15) y
C1 C2 C3 S2 . -179.08(17) y
S3 C2 C3 S2 . 2.0(3) y
C4 S2 C3 C6 . 0.61(17) y
C4 S2 C3 C2 . -179.1(2) y
C3 S2 C4 C5 . -0.23(18) y
S2 C4 C5 C6 . -0.2(2) y
S2 C4 C5 S4 . 179.44(12) y
C12 S4 C5 C4 . -3.4(2) y
C12 S4 C5 C6 . 176.16(17) y
C2 C3 C6 C5 . 178.96(16) y
S2 C3 C6 C5 . -0.8(2) y
C2 C3 C6 S1 . -1.3(2) y
S2 C3 C6 S1 . 178.88(9) y
C4 C5 C6 C3 . 0.7(3) y
S4 C5 C6 C3 . -178.98(16) y
C4 C5 C6 S1 . -178.96(18) y
S4 C5 C6 S1 . 1.4(3) y
C1 S1 C6 C3 . 0.85(17) y
C1 S1 C6 C5 . -179.5(2) y
C2 C1 C7 C7 2_566 -174.8(2) y
S1 C1 C7 C7 2_566 5.1(4) y
C2 S3 C8 C9 . 66.50(17) y
S3 C8 C9 C10 . -177.58(14) y
C8 C9 C10 C11 . 176.94(18) y
C5 S4 C12 C13 . 177.65(14) y
S4 C12 C13 C14 . -177.14(15) y
C12 C13 C14 C15 . -178.99(19) y
